data_7217163
loop_
_publ_author_name
'Lobana, Tarlok S.'
'Sandhu, Amanpreet K.'
'Sultana, Razia'
'Castineiras, Alfonso'
'Butcher, Ray J.'
'Jasinski, Jerry P.'

_publ_section_title
;
 Coordination variability of CuIin multidonor heterocyclic thioamides:
 synthesis, crystal structures, luminescent properties and ESI-mass
 studies of complexes
;
_journal_issue 58
_journal_name_full 'RSC Advances'
_journal_page_first 30511
_journal_paper_doi 10.1039/C4RA02748E
_journal_volume 4
_journal_year 2014
_chemical_formula_moiety 'C46 H36 Cu2 N8 P2 S2'
_chemical_formula_sum 'C46 H36 Cu2 N8 P2 S2'
_chemical_formula_weight 953.97
_chemical_name_systematic
; 
 ? 
;
_space_group_IT_number 2
_symmetry_cell_setting triclinic
_symmetry_space_group_name_Hall '-P 1'
_symmetry_space_group_name_H-M 'P -1'
_atom_sites_solution_hydrogens geom
_atom_sites_solution_primary direct
_atom_sites_solution_secondary difmap
_audit_creation_method SHELXL-97
_cell_angle_alpha 88.319(3)
_cell_angle_beta 69.754(4)
_cell_angle_gamma 65.581(4)
_cell_formula_units_Z 2
_cell_length_a 12.6132(6)
_cell_length_b 12.6674(6)
_cell_length_c 17.0373(7)
_cell_measurement_reflns_used 8245
_cell_measurement_temperature 295(2)
_cell_measurement_theta_max 73.5093
_cell_measurement_theta_min 4.2764
_cell_volume 2304.8(2)
_computing_cell_refinement
;
CrysAlisPro, Oxford Diffraction Ltd.,
Version 1.171.34.40 (release 27-08-2010 CrysAlis171 .NET)
(compiled Aug 27 2010,11:50:40)
;
_computing_data_collection
;
CrysAlisPro, Oxford Diffraction Ltd.,
Version 1.171.34.40 (release 27-08-2010 CrysAlis171 .NET)
(compiled Aug 27 2010,11:50:40)
;
_computing_data_reduction
;
CrysAlisPro, Oxford Diffraction Ltd.,
Version 1.171.34.40 (release 27-08-2010 CrysAlis171 .NET)
(compiled Aug 27 2010,11:50:40)
;
_computing_molecular_graphics 'SHELXTL (Sheldrick, 2008)'
_computing_publication_material 'SHELXTL (Sheldrick, 2008)'
_computing_structure_refinement 'SHELXL-97 (Sheldrick, 2008)'
_computing_structure_solution 'SHELXS-97 (Sheldrick, 2008)'
_diffrn_ambient_temperature 295(2)
_diffrn_detector_area_resol_mean 10.5081
_diffrn_measured_fraction_theta_full 0.997
_diffrn_measured_fraction_theta_max 0.968
_diffrn_measurement_device_type 'Xcalibur, Ruby, Gemini'
_diffrn_measurement_method '\w scans'
_diffrn_radiation_monochromator graphite
_diffrn_radiation_source 'Enhance (Cu) X-ray Source'
_diffrn_radiation_type CuK\a
_diffrn_radiation_wavelength 1.54184
_diffrn_reflns_av_R_equivalents 0.0388
_diffrn_reflns_av_sigmaI/netI 0.0461
_diffrn_reflns_limit_h_max 15
_diffrn_reflns_limit_h_min -14
_diffrn_reflns_limit_k_max 15
_diffrn_reflns_limit_k_min -15
_diffrn_reflns_limit_l_max 21
_diffrn_reflns_limit_l_min -15
_diffrn_reflns_number 17070
_diffrn_reflns_theta_full 67.50
_diffrn_reflns_theta_max 73.67
_diffrn_reflns_theta_min 4.28
_exptl_absorpt_coefficient_mu 2.966
_exptl_absorpt_correction_T_max 1.00000
_exptl_absorpt_correction_T_min 0.39046
_exptl_absorpt_correction_type multi-scan
_exptl_absorpt_process_details
;
CrysAlisPro, Oxford Diffraction Ltd.,
Version 1.171.34.40 (release 27-08-2010 CrysAlis171 .NET)
(compiled Aug 27 2010,11:50:40)
Empirical absorption correction using spherical harmonics,
 implemented in SCALE3 ABSPACK scaling algorithm.
;
_exptl_crystal_colour 'pale yellow'
_exptl_crystal_density_diffrn 1.375
_exptl_crystal_density_method 'not measured'
_exptl_crystal_description prism
_exptl_crystal_F_000 976
_exptl_crystal_size_max 0.49
_exptl_crystal_size_mid 0.31
_exptl_crystal_size_min 0.26
_refine_diff_density_max 0.763
_refine_diff_density_min -0.355
_refine_diff_density_rms 0.088
_refine_ls_extinction_method none
_refine_ls_goodness_of_fit_ref 1.034
_refine_ls_hydrogen_treatment constr
_refine_ls_matrix_type full
_refine_ls_number_parameters 544
_refine_ls_number_reflns 9009
_refine_ls_number_restraints 0
_refine_ls_restrained_S_all 1.034
_refine_ls_R_factor_all 0.0715
_refine_ls_R_factor_gt 0.0556
_refine_ls_shift/su_max 0.001
_refine_ls_shift/su_mean 0.000
_refine_ls_structure_factor_coef Fsqd
_refine_ls_weighting_details 'calc w=1/[\s^2^(Fo^2^)+(0.1005P)^2^+1.0228P] where P=(Fo^2^+2Fc^2^)/3'
_refine_ls_weighting_scheme calc
_refine_ls_wR_factor_gt 0.1583
_refine_ls_wR_factor_ref 0.1757
_reflns_number_gt 6944
_reflns_number_total 9009
_reflns_threshold_expression I>2\s(I)
_cod_data_source_file c4ra02748e3.cif
_cod_data_source_block 2b
_cod_original_sg_symbol_Hall '-'P 1'
_cod_database_code 7217163

loop_
_symmetry_equiv_pos_as_xyz
'x, y, z'
'-x, -y, -z'

loop_
_atom_site_label
_atom_site_type_symbol
_atom_site_fract_x
_atom_site_fract_y
_atom_site_fract_z
_atom_site_U_iso_or_equiv
_atom_site_adp_type
_atom_site_occupancy
_atom_site_symmetry_multiplicity
_atom_site_calc_flag
_atom_site_refinement_flags
Cu1 Cu 0.90057(5) -0.00401(4) -0.02116(3) 0.04829(16) Uani 1 1 d .
S1A S 0.89243(8) 0.15138(7) 0.08059(5) 0.0444(2) Uani 1 1 d .
P1A P 0.79924(8) 0.10369(7) -0.10006(5) 0.0442(2) Uani 1 1 d .
N1A N 0.8299(3) -0.0689(2) 0.08507(18) 0.0440(6) Uani 1 1 d .
N2A N 0.7697(3) -0.1586(3) 0.1996(2) 0.0541(7) Uani 1 1 d .
N3A N 0.7499(4) -0.0222(3) 0.3071(2) 0.0678(9) Uani 1 1 d .
N4A N 0.8018(3) 0.1301(3) 0.2472(2) 0.0555(7) Uani 1 1 d .
H4AA H 0.8065 0.1937 0.2577 0.12(2) Uiso 1 1 calc R
C1A C 0.8045(3) -0.1583(3) 0.1150(2) 0.0484(8) Uani 1 1 d .
H1AA H 0.8104 -0.2168 0.0797 0.062(12) Uiso 1 1 calc R
C2A C 0.7738(4) -0.0612(3) 0.2271(2) 0.0520(8) Uani 1 1 d .
C3A C 0.7654(5) 0.0737(4) 0.3128(3) 0.0669(11) Uani 1 1 d .
H3AA H 0.7500 0.1053 0.3663 0.080 Uiso 1 1 calc R
C4A C 0.8314(3) 0.0903(3) 0.1651(2) 0.0447(7) Uani 1 1 d .
C5A C 0.8105(3) -0.0070(3) 0.1567(2) 0.0444(7) Uani 1 1 d .
C11A C 0.8543(4) 0.0483(3) -0.2115(2) 0.0530(8) Uani 1 1 d .
C12A C 0.8329(6) 0.1212(5) -0.2716(3) 0.0899(17) Uani 1 1 d .
H12A H 0.7898 0.2017 -0.2556 0.108 Uiso 1 1 calc R
C13A C 0.8746(8) 0.0762(6) -0.3555(3) 0.113(2) Uani 1 1 d .
H13A H 0.8600 0.1266 -0.3953 0.136 Uiso 1 1 calc R
C14A C 0.9366(6) -0.0407(6) -0.3796(3) 0.0947(17) Uani 1 1 d .
H14A H 0.9628 -0.0707 -0.4357 0.114 Uiso 1 1 calc R
C15A C 0.9608(5) -0.1150(5) -0.3214(3) 0.0801(14) Uani 1 1 d .
H15A H 1.0055 -0.1952 -0.3382 0.096 Uiso 1 1 calc R
C16A C 0.9183(4) -0.0700(4) -0.2371(3) 0.0640(10) Uani 1 1 d .
H16A H 0.9334 -0.1208 -0.1976 0.077 Uiso 1 1 calc R
C21A C 0.7884(3) 0.2525(3) -0.1021(2) 0.0465(7) Uani 1 1 d .
C22A C 0.6779(4) 0.3523(3) -0.0898(3) 0.0576(9) Uani 1 1 d .
H22A H 0.6042 0.3455 -0.0814 0.069 Uiso 1 1 calc R
C23A C 0.6781(5) 0.4618(4) -0.0902(3) 0.0696(12) Uani 1 1 d .
H23A H 0.6040 0.5285 -0.0810 0.084 Uiso 1 1 calc R
C24A C 0.7861(5) 0.4723(4) -0.1039(3) 0.0739(12) Uani 1 1 d .
H24A H 0.7854 0.5460 -0.1042 0.089 Uiso 1 1 calc R
C25A C 0.8958(5) 0.3746(4) -0.1172(4) 0.0799(14) Uani 1 1 d .
H25A H 0.9695 0.3822 -0.1273 0.096 Uiso 1 1 calc R
C26A C 0.8969(4) 0.2655(4) -0.1156(3) 0.0663(11) Uani 1 1 d .
H26A H 0.9714 0.1998 -0.1237 0.080 Uiso 1 1 calc R
C31A C 0.6358(3) 0.1280(3) -0.0594(2) 0.0521(8) Uani 1 1 d .
C32A C 0.5649(4) 0.1751(5) 0.0248(3) 0.0725(12) Uani 1 1 d .
H32A H 0.6008 0.1935 0.0585 0.087 Uiso 1 1 calc R
C33A C 0.4402(6) 0.1944(6) 0.0583(4) 0.0984(19) Uani 1 1 d .
H33A H 0.3917 0.2286 0.1139 0.118 Uiso 1 1 calc R
C34A C 0.3879(5) 0.1629(6) 0.0089(5) 0.0964(19) Uani 1 1 d .
H34A H 0.3046 0.1752 0.0317 0.116 Uiso 1 1 calc R
C35A C 0.4578(5) 0.1144(6) -0.0721(4) 0.0923(17) Uani 1 1 d .
H35A H 0.4229 0.0917 -0.1047 0.111 Uiso 1 1 calc R
C36A C 0.5809(4) 0.0981(4) -0.1070(3) 0.0691(11) Uani 1 1 d .
H36A H 0.6274 0.0667 -0.1634 0.083 Uiso 1 1 calc R
Cu2 Cu 0.55924(6) 0.55330(5) 0.52478(3) 0.06095(19) Uani 1 1 d .
S1B S 0.65896(10) 0.35592(7) 0.43602(5) 0.0549(2) Uani 1 1 d .
P1B P 0.63794(11) 0.54436(10) 0.62390(6) 0.0578(3) Uani 1 1 d .
N1B N 0.6294(3) 0.6176(3) 0.41630(19) 0.0571(8) Uani 1 1 d .
N2B N 0.7261(4) 0.6831(3) 0.3028(2) 0.0619(9) Uani 1 1 d .
H2BA H 0.7474 0.7308 0.2715 0.070(14) Uiso 1 1 calc R
N3B N 0.8504(3) 0.4995(3) 0.2078(2) 0.0609(8) Uani 1 1 d .
N4B N 0.8098(3) 0.3418(3) 0.27418(19) 0.0558(7) Uani 1 1 d .
C1B C 0.6442(5) 0.7091(3) 0.3842(3) 0.0651(11) Uani 1 1 d .
H1BA H 0.6027 0.7839 0.4142 0.078 Uiso 1 1 calc R
C2B C 0.7678(4) 0.5662(3) 0.2809(2) 0.0515(8) Uani 1 1 d .
C3B C 0.8643(4) 0.3898(4) 0.2104(3) 0.0634(10) Uani 1 1 d .
H3BA H 0.9197 0.3388 0.1611 0.076 Uiso 1 1 calc R
C4B C 0.7284(4) 0.4104(3) 0.3480(2) 0.0480(8) Uani 1 1 d .
C5B C 0.7064(4) 0.5273(3) 0.3514(2) 0.0475(8) Uani 1 1 d .
C11B C 0.8009(5) 0.4421(4) 0.6008(3) 0.0701(11) Uani 1 1 d .
C12B C 0.8822(6) 0.4167(6) 0.5166(3) 0.0922(17) Uani 1 1 d .
H12B H 0.8517 0.4488 0.4748 0.111 Uiso 1 1 calc R
C13B C 1.0080(6) 0.3438(8) 0.4955(5) 0.117(3) Uani 1 1 d .
H13B H 1.0617 0.3277 0.4393 0.140 Uiso 1 1 calc R
C14B C 1.0543(7) 0.2953(8) 0.5559(7) 0.131(3) Uani 1 1 d .
H14B H 1.1392 0.2465 0.5407 0.157 Uiso 1 1 calc R
C15B C 0.9757(7) 0.3184(8) 0.6392(6) 0.125(3) Uani 1 1 d .
H15B H 1.0071 0.2855 0.6805 0.150 Uiso 1 1 calc R
C16B C 0.8494(6) 0.3911(6) 0.6612(4) 0.0988(18) Uani 1 1 d .
H16B H 0.7962 0.4059 0.7174 0.119 Uiso 1 1 calc R
C21B C 0.5498(4) 0.5038(4) 0.7194(2) 0.0594(9) Uani 1 1 d .
C22B C 0.5569(5) 0.3919(4) 0.7157(3) 0.0706(11) Uani 1 1 d .
H22B H 0.6120 0.3382 0.6676 0.085 Uiso 1 1 calc R
C23B C 0.4824(6) 0.3594(6) 0.7833(4) 0.0861(15) Uani 1 1 d .
H23B H 0.4882 0.2839 0.7806 0.103 Uiso 1 1 calc R
C24B C 0.4002(5) 0.4384(6) 0.8542(3) 0.0921(19) Uani 1 1 d .
H24B H 0.3505 0.4162 0.8995 0.111 Uiso 1 1 calc R
C25B C 0.3910(5) 0.5495(6) 0.8586(3) 0.0886(17) Uani 1 1 d .
H25B H 0.3349 0.6028 0.9067 0.106 Uiso 1 1 calc R
C26B C 0.4654(4) 0.5832(5) 0.7912(3) 0.0715(12) Uani 1 1 d .
H26B H 0.4586 0.6590 0.7943 0.086 Uiso 1 1 calc R
C31B C 0.6350(5) 0.6828(4) 0.6553(3) 0.0698(12) Uani 1 1 d .
C32B C 0.7074(7) 0.6903(7) 0.6979(3) 0.0964(18) Uani 1 1 d .
H32B H 0.7574 0.6242 0.7152 0.116 Uiso 1 1 calc R
C33B C 0.7043(9) 0.8001(10) 0.7146(4) 0.124(3) Uani 1 1 d .
H33B H 0.7512 0.8068 0.7443 0.149 Uiso 1 1 calc R
C34B C 0.6340(10) 0.8954(8) 0.6879(6) 0.132(3) Uani 1 1 d .
H34B H 0.6346 0.9669 0.6981 0.158 Uiso 1 1 calc R
C35B C 0.5620(9) 0.8884(6) 0.6463(6) 0.134(3) Uani 1 1 d .
H35B H 0.5121 0.9550 0.6293 0.161 Uiso 1 1 calc R
C36B C 0.5636(6) 0.7821(5) 0.6296(5) 0.1016(19) Uani 1 1 d .
H36B H 0.5154 0.7773 0.6003 0.122 Uiso 1 1 calc R

loop_
_atom_site_aniso_label
_atom_site_aniso_U_11
_atom_site_aniso_U_22
_atom_site_aniso_U_33
_atom_site_aniso_U_23
_atom_site_aniso_U_13
_atom_site_aniso_U_12
Cu1 0.0581(3) 0.0480(3) 0.0493(3) 0.0201(2) -0.0274(2) -0.0272(2)
S1A 0.0552(5) 0.0336(4) 0.0464(4) 0.0128(3) -0.0180(3) -0.0220(3)
P1A 0.0509(5) 0.0419(4) 0.0453(4) 0.0122(3) -0.0241(4) -0.0203(4)
N1A 0.0498(15) 0.0414(14) 0.0496(15) 0.0145(11) -0.0223(12) -0.0248(12)
N2A 0.0643(19) 0.0483(16) 0.0568(17) 0.0180(13) -0.0177(14) -0.0353(15)
N3A 0.093(3) 0.060(2) 0.0481(17) 0.0117(15) -0.0104(17) -0.0438(19)
N4A 0.072(2) 0.0458(16) 0.0497(16) 0.0047(12) -0.0154(14) -0.0322(15)
C1A 0.0545(19) 0.0426(17) 0.059(2) 0.0137(15) -0.0251(16) -0.0282(15)
C2A 0.055(2) 0.0449(18) 0.0514(19) 0.0125(15) -0.0106(15) -0.0246(16)
C3A 0.091(3) 0.061(2) 0.0451(19) 0.0047(17) -0.0132(19) -0.039(2)
C4A 0.0444(17) 0.0376(16) 0.0478(17) 0.0110(13) -0.0124(14) -0.0175(14)
C5A 0.0459(17) 0.0393(16) 0.0485(17) 0.0113(13) -0.0146(14) -0.0214(14)
C11A 0.056(2) 0.058(2) 0.0475(18) 0.0092(15) -0.0219(16) -0.0248(17)
C12A 0.137(5) 0.066(3) 0.053(2) 0.012(2) -0.029(3) -0.035(3)
C13A 0.173(7) 0.103(5) 0.052(3) 0.019(3) -0.040(4) -0.051(5)
C14A 0.110(4) 0.108(4) 0.056(3) -0.008(3) -0.023(3) -0.042(4)
C15A 0.082(3) 0.071(3) 0.080(3) -0.013(2) -0.035(3) -0.022(2)
C16A 0.071(3) 0.055(2) 0.070(2) 0.0036(19) -0.036(2) -0.022(2)
C21A 0.0551(19) 0.0424(17) 0.0460(17) 0.0136(13) -0.0259(15) -0.0194(15)
C22A 0.058(2) 0.051(2) 0.066(2) 0.0151(17) -0.0288(18) -0.0203(17)
C23A 0.076(3) 0.047(2) 0.076(3) 0.0146(19) -0.033(2) -0.013(2)
C24A 0.096(3) 0.046(2) 0.093(3) 0.024(2) -0.048(3) -0.033(2)
C25A 0.078(3) 0.061(3) 0.121(4) 0.029(3) -0.049(3) -0.039(2)
C26A 0.061(2) 0.048(2) 0.102(3) 0.021(2) -0.043(2) -0.0249(18)
C31A 0.0504(19) 0.0498(19) 0.061(2) 0.0149(16) -0.0227(16) -0.0251(16)
C32A 0.070(3) 0.086(3) 0.060(2) 0.015(2) -0.016(2) -0.040(2)
C33A 0.085(4) 0.095(4) 0.081(3) 0.016(3) 0.000(3) -0.032(3)
C34A 0.058(3) 0.105(4) 0.123(5) 0.036(4) -0.026(3) -0.039(3)
C35A 0.071(3) 0.101(4) 0.120(5) 0.020(4) -0.048(3) -0.041(3)
C36A 0.059(2) 0.070(3) 0.087(3) 0.011(2) -0.037(2) -0.028(2)
Cu2 0.0934(5) 0.0631(4) 0.0408(3) 0.0133(2) -0.0220(3) -0.0495(3)
S1B 0.0843(6) 0.0403(4) 0.0456(4) 0.0136(3) -0.0208(4) -0.0348(4)
P1B 0.0736(6) 0.0613(6) 0.0417(4) 0.0041(4) -0.0167(4) -0.0351(5)
N1B 0.084(2) 0.0401(15) 0.0473(16) 0.0098(12) -0.0145(15) -0.0353(15)
N2B 0.088(2) 0.0485(17) 0.0558(18) 0.0169(14) -0.0181(17) -0.0433(17)
N3B 0.073(2) 0.0603(19) 0.0507(17) 0.0095(14) -0.0124(15) -0.0383(17)
N4B 0.071(2) 0.0455(16) 0.0494(16) 0.0041(13) -0.0150(14) -0.0293(15)
C1B 0.099(3) 0.0419(18) 0.054(2) 0.0092(15) -0.017(2) -0.040(2)
C2B 0.070(2) 0.0479(18) 0.0483(18) 0.0144(15) -0.0225(17) -0.0357(18)
C3B 0.073(3) 0.059(2) 0.051(2) -0.0010(17) -0.0045(18) -0.037(2)
C4B 0.066(2) 0.0443(17) 0.0442(17) 0.0114(14) -0.0229(15) -0.0318(16)
C5B 0.065(2) 0.0439(17) 0.0391(15) 0.0101(13) -0.0158(15) -0.0314(16)
C11B 0.073(3) 0.073(3) 0.062(2) 0.003(2) -0.013(2) -0.039(2)
C12B 0.089(4) 0.110(4) 0.070(3) -0.013(3) -0.006(3) -0.053(3)
C13B 0.079(4) 0.138(6) 0.103(5) -0.032(5) 0.007(4) -0.048(4)
C14B 0.076(4) 0.121(6) 0.167(8) -0.020(6) -0.023(5) -0.032(4)
C15B 0.078(4) 0.138(7) 0.141(7) 0.030(5) -0.034(4) -0.034(4)
C16B 0.078(4) 0.120(5) 0.092(4) 0.028(4) -0.028(3) -0.040(3)
C21B 0.061(2) 0.072(3) 0.0469(19) 0.0153(17) -0.0233(17) -0.028(2)
C22B 0.080(3) 0.076(3) 0.061(2) 0.020(2) -0.029(2) -0.036(2)
C23B 0.098(4) 0.099(4) 0.088(4) 0.046(3) -0.053(3) -0.054(3)
C24B 0.069(3) 0.132(5) 0.072(3) 0.051(3) -0.027(3) -0.041(3)
C25B 0.066(3) 0.113(5) 0.061(3) 0.024(3) -0.015(2) -0.023(3)
C26B 0.068(3) 0.078(3) 0.052(2) 0.012(2) -0.0175(19) -0.020(2)
C31B 0.083(3) 0.075(3) 0.052(2) -0.0105(19) -0.010(2) -0.046(2)
C32B 0.129(5) 0.125(5) 0.068(3) 0.006(3) -0.033(3) -0.087(4)
C33B 0.154(7) 0.181(8) 0.077(4) -0.018(5) -0.017(4) -0.128(7)
C34B 0.156(8) 0.112(6) 0.124(6) -0.027(5) 0.000(5) -0.093(6)
C35B 0.146(7) 0.075(4) 0.186(8) -0.012(5) -0.055(6) -0.055(4)
C36B 0.110(5) 0.063(3) 0.137(5) -0.003(3) -0.045(4) -0.041(3)

loop_
_atom_type_symbol
_atom_type_description
_atom_type_scat_dispersion_real
_atom_type_scat_dispersion_imag
_atom_type_scat_source
C C 0.0181 0.0091 'International Tables Vol C Tables 4.2.6.8 and 6.1.1.4'
H H 0.0000 0.0000 'International Tables Vol C Tables 4.2.6.8 and 6.1.1.4'
N N 0.0311 0.0180 'International Tables Vol C Tables 4.2.6.8 and 6.1.1.4'
P P 0.2955 0.4335 'International Tables Vol C Tables 4.2.6.8 and 6.1.1.4'
S S 0.3331 0.5567 'International Tables Vol C Tables 4.2.6.8 and 6.1.1.4'
Cu Cu -1.9646 0.5888 'International Tables Vol C Tables 4.2.6.8 and 6.1.1.4'

loop_
_geom_angle_atom_site_label_1
_geom_angle_atom_site_label_2
_geom_angle_atom_site_label_3
_geom_angle
_geom_angle_site_symmetry_1
_geom_angle_site_symmetry_3
N1A Cu1 P1A 127.62(8) . .
N1A Cu1 S1A 101.43(8) . 2_755
P1A Cu1 S1A 122.19(4) . 2_755
N1A Cu1 S1A 85.85(8) . .
P1A Cu1 S1A 103.35(3) . .
S1A Cu1 S1A 109.40(3) 2_755 .
N1A Cu1 Cu1 95.56(8) . 2_755
P1A Cu1 Cu1 130.27(4) . 2_755
S1A Cu1 Cu1 58.70(3) 2_755 2_755
S1A Cu1 Cu1 50.70(3) . 2_755
C4A S1A Cu1 100.70(11) . 2_755
C4A S1A Cu1 89.85(13) . .
Cu1 S1A Cu1 70.60(3) 2_755 .
C31A P1A C11A 103.66(18) . .
C31A P1A C21A 103.08(17) . .
C11A P1A C21A 103.71(17) . .
C31A P1A Cu1 111.21(12) . .
C11A P1A Cu1 118.48(13) . .
C21A P1A Cu1 115.01(11) . .
C1A N1A C5A 102.1(3) . .
C1A N1A Cu1 144.9(3) . .
C5A N1A Cu1 112.5(2) . .
C1A N2A C2A 103.6(3) . .
C3A N3A C2A 112.9(3) . .
C3A N4A C4A 122.9(3) . .
C3A N4A H4AA 118.5 . .
C4A N4A H4AA 118.5 . .
N1A C1A N2A 116.1(3) . .
N1A C1A H1AA 121.9 . .
N2A C1A H1AA 121.9 . .
N3A C2A N2A 127.7(3) . .
N3A C2A C5A 124.6(4) . .
N2A C2A C5A 107.8(3) . .
N3A C3A N4A 125.6(4) . .
N3A C3A H3AA 117.2 . .
N4A C3A H3AA 117.2 . .
N4A C4A C5A 113.2(3) . .
N4A C4A S1A 123.8(3) . .
C5A C4A S1A 122.9(3) . .
N1A C5A C4A 128.9(3) . .
N1A C5A C2A 110.4(3) . .
C4A C5A C2A 120.5(3) . .
C16A C11A C12A 118.1(4) . .
C16A C11A P1A 119.4(3) . .
C12A C11A P1A 122.4(3) . .
C11A C12A C13A 121.0(5) . .
C11A C12A H12A 119.5 . .
C13A C12A H12A 119.5 . .
C14A C13A C12A 120.2(6) . .
C14A C13A H13A 119.9 . .
C12A C13A H13A 119.9 . .
C13A C14A C15A 120.0(5) . .
C13A C14A H14A 120.0 . .
C15A C14A H14A 120.0 . .
C14A C15A C16A 119.9(5) . .
C14A C15A H15A 120.1 . .
C16A C15A H15A 120.1 . .
C11A C16A C15A 120.8(4) . .
C11A C16A H16A 119.6 . .
C15A C16A H16A 119.6 . .
C26A C21A C22A 118.6(4) . .
C26A C21A P1A 117.5(3) . .
C22A C21A P1A 123.9(3) . .
C23A C22A C21A 119.9(4) . .
C23A C22A H22A 120.1 . .
C21A C22A H22A 120.1 . .
C24A C23A C22A 120.4(4) . .
C24A C23A H23A 119.8 . .
C22A C23A H23A 119.8 . .
C23A C24A C25A 120.3(4) . .
C23A C24A H24A 119.9 . .
C25A C24A H24A 119.9 . .
C24A C25A C26A 120.1(5) . .
C24A C25A H25A 120.0 . .
C26A C25A H25A 120.0 . .
C25A C26A C21A 120.7(4) . .
C25A C26A H26A 119.6 . .
C21A C26A H26A 119.6 . .
C36A C31A C32A 118.8(4) . .
C36A C31A P1A 123.3(3) . .
C32A C31A P1A 117.9(3) . .
C33A C32A C31A 119.7(5) . .
C33A C32A H32A 120.2 . .
C31A C32A H32A 120.2 . .
C34A C33A C32A 120.2(6) . .
C34A C33A H33A 119.9 . .
C32A C33A H33A 119.9 . .
C35A C34A C33A 120.0(5) . .
C35A C34A H34A 120.0 . .
C33A C34A H34A 120.0 . .
C34A C35A C36A 120.3(6) . .
C34A C35A H35A 119.8 . .
C36A C35A H35A 119.8 . .
C31A C36A C35A 121.0(5) . .
C31A C36A H36A 119.5 . .
C35A C36A H36A 119.5 . .
N1B Cu2 P1B 117.64(11) . .
N1B Cu2 S1B 105.87(11) . 2_666
P1B Cu2 S1B 118.24(4) . 2_666
N1B Cu2 S1B 87.66(9) . .
P1B Cu2 S1B 110.98(5) . .
S1B Cu2 S1B 112.48(4) 2_666 .
N1B Cu2 Cu2 101.41(10) . 2_666
P1B Cu2 Cu2 137.96(4) . 2_666
S1B Cu2 Cu2 59.57(3) 2_666 2_666
S1B Cu2 Cu2 52.91(3) . 2_666
C4B S1B Cu2 109.99(13) . 2_666
C4B S1B Cu2 90.88(12) . .
Cu2 S1B Cu2 67.52(4) 2_666 .
C21B P1B C11B 104.8(2) . .
C21B P1B C31B 106.4(2) . .
C11B P1B C31B 102.1(2) . .
C21B P1B Cu2 110.61(14) . .
C11B P1B Cu2 118.05(16) . .
C31B P1B Cu2 113.80(17) . .
C1B N1B C5B 103.9(3) . .
C1B N1B Cu2 145.5(3) . .
C5B N1B Cu2 109.8(2) . .
C1B N2B C2B 106.4(3) . .
C1B N2B H2BA 126.8 . .
C2B N2B H2BA 126.8 . .
C3B N3B C2B 110.8(3) . .
C3B N4B C4B 118.7(3) . .
N1B C1B N2B 113.3(4) . .
N1B C1B H1BA 123.4 . .
N2B C1B H1BA 123.4 . .
N3B C2B N2B 128.9(3) . .
N3B C2B C5B 125.3(3) . .
N2B C2B C5B 105.8(3) . .
N3B C3B N4B 129.4(4) . .
N3B C3B H3BA 115.3 . .
N4B C3B H3BA 115.3 . .
N4B C4B C5B 116.3(3) . .
N4B C4B S1B 122.5(3) . .
C5B C4B S1B 121.1(3) . .
N1B C5B C2B 110.7(3) . .
N1B C5B C4B 130.0(3) . .
C2B C5B C4B 119.3(3) . .
C16B C11B C12B 118.3(5) . .
C16B C11B P1B 124.5(4) . .
C12B C11B P1B 117.2(4) . .
C13B C12B C11B 120.0(7) . .
C13B C12B H12B 120.0 . .
C11B C12B H12B 120.0 . .
C14B C13B C12B 120.9(7) . .
C14B C13B H13B 119.5 . .
C12B C13B H13B 119.5 . .
C13B C14B C15B 120.1(7) . .
C13B C14B H14B 120.0 . .
C15B C14B H14B 120.0 . .
C14B C15B C16B 119.5(8) . .
C14B C15B H15B 120.2 . .
C16B C15B H15B 120.2 . .
C11B C16B C15B 121.2(6) . .
C11B C16B H16B 119.4 . .
C15B C16B H16B 119.4 . .
C22B C21B C26B 118.9(4) . .
C22B C21B P1B 117.6(3) . .
C26B C21B P1B 123.1(4) . .
C21B C22B C23B 120.4(5) . .
C21B C22B H22B 119.8 . .
C23B C22B H22B 119.8 . .
C24B C23B C22B 120.2(6) . .
C24B C23B H23B 119.9 . .
C22B C23B H23B 119.9 . .
C25B C24B C23B 120.2(5) . .
C25B C24B H24B 119.9 . .
C23B C24B H24B 119.9 . .
C24B C25B C26B 120.2(5) . .
C24B C25B H25B 119.9 . .
C26B C25B H25B 119.9 . .
C21B C26B C25B 120.1(5) . .
C21B C26B H26B 119.9 . .
C25B C26B H26B 119.9 . .
C36B C31B C32B 119.0(5) . .
C36B C31B P1B 117.7(4) . .
C32B C31B P1B 123.2(5) . .
C31B C32B C33B 118.8(7) . .
C31B C32B H32B 120.6 . .
C33B C32B H32B 120.6 . .
C34B C33B C32B 120.6(7) . .
C34B C33B H33B 119.7 . .
C32B C33B H33B 119.7 . .
C33B C34B C35B 120.7(7) . .
C33B C34B H34B 119.6 . .
C35B C34B H34B 119.6 . .
C34B C35B C36B 119.5(9) . .
C34B C35B H35B 120.2 . .
C36B C35B H35B 120.2 . .
C31B C36B C35B 121.3(7) . .
C31B C36B H36B 119.3 . .
C35B C36B H36B 119.3 . .

loop_
_geom_bond_atom_site_label_1
_geom_bond_atom_site_label_2
_geom_bond_distance
_geom_bond_site_symmetry_2
Cu1 N1A 2.036(3) .
Cu1 P1A 2.2230(9) .
Cu1 S1A 2.3619(10) 2_755
Cu1 S1A 2.6077(10) .
Cu1 Cu1 2.8788(10) 2_755
S1A C4A 1.710(3) .
S1A Cu1 2.3619(10) 2_755
P1A C31A 1.824(4) .
P1A C11A 1.828(4) .
P1A C21A 1.833(4) .
N1A C1A 1.342(4) .
N1A C5A 1.362(5) .
N2A C1A 1.354(5) .
N2A C2A 1.358(5) .
N3A C3A 1.319(6) .
N3A C2A 1.351(5) .
N4A C3A 1.355(5) .
N4A C4A 1.370(5) .
N4A H4AA 0.8600 .
C1A H1AA 0.9300 .
C2A C5A 1.398(5) .
C3A H3AA 0.9300 .
C4A C5A 1.383(5) .
C11A C16A 1.372(6) .
C11A C12A 1.381(6) .
C12A C13A 1.387(7) .
C12A H12A 0.9300 .
C13A C14A 1.353(9) .
C13A H13A 0.9300 .
C14A C15A 1.370(8) .
C14A H14A 0.9300 .
C15A C16A 1.393(7) .
C15A H15A 0.9300 .
C16A H16A 0.9300 .
C21A C26A 1.386(6) .
C21A C22A 1.393(5) .
C22A C23A 1.388(6) .
C22A H22A 0.9300 .
C23A C24A 1.362(7) .
C23A H23A 0.9300 .
C24A C25A 1.371(7) .
C24A H24A 0.9300 .
C25A C26A 1.375(6) .
C25A H25A 0.9300 .
C26A H26A 0.9300 .
C31A C36A 1.380(6) .
C31A C32A 1.390(6) .
C32A C33A 1.388(8) .
C32A H32A 0.9300 .
C33A C34A 1.387(10) .
C33A H33A 0.9300 .
C34A C35A 1.349(9) .
C34A H34A 0.9300 .
C35A C36A 1.382(7) .
C35A H35A 0.9300 .
C36A H36A 0.9300 .
Cu2 N1B 2.058(3) .
Cu2 P1B 2.2149(12) .
Cu2 S1B 2.3451(13) 2_666
Cu2 S1B 2.5349(11) .
Cu2 Cu2 2.7165(12) 2_666
S1B C4B 1.739(3) .
S1B Cu2 2.3451(13) 2_666
P1B C21B 1.822(4) .
P1B C11B 1.824(5) .
P1B C31B 1.830(5) .
N1B C1B 1.324(5) .
N1B C5B 1.374(5) .
N2B C1B 1.360(5) .
N2B C2B 1.364(5) .
N2B H2BA 0.8600 .
N3B C3B 1.328(5) .
N3B C2B 1.337(5) .
N4B C3B 1.347(5) .
N4B C4B 1.350(5) .
C1B H1BA 0.9300 .
C2B C5B 1.386(5) .
C3B H3BA 0.9300 .
C4B C5B 1.389(5) .
C11B C16B 1.384(8) .
C11B C12B 1.396(7) .
C12B C13B 1.383(10) .
C12B H12B 0.9300 .
C13B C14B 1.363(12) .
C13B H13B 0.9300 .
C14B C15B 1.377(11) .
C14B H14B 0.9300 .
C15B C16B 1.385(9) .
C15B H15B 0.9300 .
C16B H16B 0.9300 .
C21B C22B 1.385(7) .
C21B C26B 1.388(6) .
C22B C23B 1.386(7) .
C22B H22B 0.9300 .
C23B C24B 1.372(9) .
C23B H23B 0.9300 .
C24B C25B 1.366(9) .
C24B H24B 0.9300 .
C25B C26B 1.393(7) .
C25B H25B 0.9300 .
C26B H26B 0.9300 .
C31B C36B 1.374(8) .
C31B C32B 1.380(7) .
C32B C33B 1.410(10) .
C32B H32B 0.9300 .
C33B C34B 1.346(12) .
C33B H33B 0.9300 .
C34B C35B 1.361(13) .
C34B H34B 0.9300 .
C35B C36B 1.375(9) .
C35B H35B 0.9300 .
C36B H36B 0.9300 .

loop_
_geom_hbond_atom_site_label_D
_geom_hbond_atom_site_label_H
_geom_hbond_atom_site_label_A
_geom_hbond_distance_DH
_geom_hbond_distance_HA
_geom_hbond_distance_DA
_geom_hbond_angle_DHA
_geom_hbond_site_symmetry_A
N4A H4AA N4B 0.86 1.92 2.782(5) 174.9 .
N2B H2BA N2A 0.86 1.88 2.730(4) 170.7 1_565

loop_
_geom_torsion_atom_site_label_1
_geom_torsion_atom_site_label_2
_geom_torsion_atom_site_label_3
_geom_torsion_atom_site_label_4
_geom_torsion
_geom_torsion_site_symmetry_1
_geom_torsion_site_symmetry_4
N1A Cu1 S1A C4A -0.75(14) . .
P1A Cu1 S1A C4A 126.97(12) . .
S1A Cu1 S1A C4A -101.41(11) 2_755 .
Cu1 Cu1 S1A C4A -101.41(11) 2_755 .
N1A Cu1 S1A Cu1 100.66(8) . 2_755
P1A Cu1 S1A Cu1 -131.62(4) . 2_755
S1A Cu1 S1A Cu1 0.0 2_755 2_755
N1A Cu1 P1A C31A -1.28(18) . .
S1A Cu1 P1A C31A 140.05(14) 2_755 .
S1A Cu1 P1A C31A -96.39(14) . .
Cu1 Cu1 P1A C31A -145.70(14) 2_755 .
N1A Cu1 P1A C11A -121.20(18) . .
S1A Cu1 P1A C11A 20.13(16) 2_755 .
S1A Cu1 P1A C11A 143.69(15) . .
Cu1 Cu1 P1A C11A 94.39(16) 2_755 .
N1A Cu1 P1A C21A 115.38(17) . .
S1A Cu1 P1A C21A -103.28(13) 2_755 .
S1A Cu1 P1A C21A 20.28(14) . .
Cu1 Cu1 P1A C21A -29.03(14) 2_755 .
P1A Cu1 N1A C1A 86.9(4) . .
S1A Cu1 N1A C1A -60.5(4) 2_755 .
S1A Cu1 N1A C1A -169.4(4) . .
Cu1 Cu1 N1A C1A -119.6(4) 2_755 .
P1A Cu1 N1A C5A -103.4(2) . .
S1A Cu1 N1A C5A 109.2(2) 2_755 .
S1A Cu1 N1A C5A 0.3(2) . .
Cu1 Cu1 N1A C5A 50.1(2) 2_755 .
C5A N1A C1A N2A 0.4(4) . .
Cu1 N1A C1A N2A 170.7(3) . .
C2A N2A C1A N1A -0.5(4) . .
C3A N3A C2A N2A 178.2(4) . .
C3A N3A C2A C5A -0.3(6) . .
C1A N2A C2A N3A -178.4(4) . .
C1A N2A C2A C5A 0.3(4) . .
C2A N3A C3A N4A -0.3(7) . .
C4A N4A C3A N3A -2.3(7) . .
C3A N4A C4A C5A 5.0(5) . .
C3A N4A C4A S1A -173.2(3) . .
Cu1 S1A C4A N4A 109.0(3) 2_755 .
Cu1 S1A C4A N4A 179.3(3) . .
Cu1 S1A C4A C5A -68.9(3) 2_755 .
Cu1 S1A C4A C5A 1.3(3) . .
C1A N1A C5A C4A 174.5(4) . .
Cu1 N1A C5A C4A 0.6(5) . .
C1A N1A C5A C2A -0.2(4) . .
Cu1 N1A C5A C2A -174.2(2) . .
N4A C4A C5A N1A -179.7(3) . .
S1A C4A C5A N1A -1.5(5) . .
N4A C4A C5A C2A -5.4(5) . .
S1A C4A C5A C2A 172.7(3) . .
N3A C2A C5A N1A 178.7(4) . .
N2A C2A C5A N1A -0.1(4) . .
N3A C2A C5A C4A 3.5(6) . .
N2A C2A C5A C4A -175.3(3) . .
C31A P1A C11A C16A -97.8(4) . .
C21A P1A C11A C16A 154.8(3) . .
Cu1 P1A C11A C16A 26.0(4) . .
C31A P1A C11A C12A 81.5(5) . .
C21A P1A C11A C12A -25.9(5) . .
Cu1 P1A C11A C12A -154.7(4) . .
C16A C11A C12A C13A 0.1(9) . .
P1A C11A C12A C13A -179.2(6) . .
C11A C12A C13A C14A 0.5(12) . .
C12A C13A C14A C15A -1.5(12) . .
C13A C14A C15A C16A 1.9(10) . .
C12A C11A C16A C15A 0.3(7) . .
P1A C11A C16A C15A 179.6(4) . .
C14A C15A C16A C11A -1.3(8) . .
C31A P1A C21A C26A 168.5(3) . .
C11A P1A C21A C26A -83.7(3) . .
Cu1 P1A C21A C26A 47.3(3) . .
C31A P1A C21A C22A -10.7(4) . .
C11A P1A C21A C22A 97.2(3) . .
Cu1 P1A C21A C22A -131.9(3) . .
C26A C21A C22A C23A -0.9(6) . .
P1A C21A C22A C23A 178.2(3) . .
C21A C22A C23A C24A 1.1(7) . .
C22A C23A C24A C25A -0.2(8) . .
C23A C24A C25A C26A -0.9(9) . .
C24A C25A C26A C21A 1.1(8) . .
C22A C21A C26A C25A -0.2(7) . .
P1A C21A C26A C25A -179.4(4) . .
C11A P1A C31A C36A 4.8(4) . .
C21A P1A C31A C36A 112.6(4) . .
Cu1 P1A C31A C36A -123.6(3) . .
C11A P1A C31A C32A -177.7(3) . .
C21A P1A C31A C32A -69.8(4) . .
Cu1 P1A C31A C32A 54.0(4) . .
C36A C31A C32A C33A -2.0(7) . .
P1A C31A C32A C33A -179.7(4) . .
C31A C32A C33A C34A 2.4(9) . .
C32A C33A C34A C35A -0.7(10) . .
C33A C34A C35A C36A -1.4(10) . .
C32A C31A C36A C35A -0.1(7) . .
P1A C31A C36A C35A 177.5(4) . .
C34A C35A C36A C31A 1.8(9) . .
N1B Cu2 S1B C4B 5.12(16) . .
P1B Cu2 S1B C4B -113.67(13) . .
S1B Cu2 S1B C4B 111.33(13) 2_666 .
Cu2 Cu2 S1B C4B 111.33(13) 2_666 .
N1B Cu2 S1B Cu2 -106.21(11) . 2_666
P1B Cu2 S1B Cu2 135.00(5) . 2_666
S1B Cu2 S1B Cu2 0.0 2_666 2_666
N1B Cu2 P1B C21B 172.49(18) . .
S1B Cu2 P1B C21B 43.32(16) 2_666 .
S1B Cu2 P1B C21B -88.81(16) . .
Cu2 Cu2 P1B C21B -31.44(18) 2_666 .
N1B Cu2 P1B C11B -66.9(2) . .
S1B Cu2 P1B C11B 163.96(18) 2_666 .
S1B Cu2 P1B C11B 31.83(18) . .
Cu2 Cu2 P1B C11B 89.20(19) 2_666 .
N1B Cu2 P1B C31B 52.81(19) . .
S1B Cu2 P1B C31B -76.35(17) 2_666 .
S1B Cu2 P1B C31B 151.51(16) . .
Cu2 Cu2 P1B C31B -151.11(17) 2_666 .
P1B Cu2 N1B C1B -61.6(6) . .
S1B Cu2 N1B C1B 73.1(6) 2_666 .
S1B Cu2 N1B C1B -174.2(6) . .
Cu2 Cu2 N1B C1B 134.4(6) 2_666 .
P1B Cu2 N1B C5B 105.5(3) . .
S1B Cu2 N1B C5B -119.8(3) 2_666 .
S1B Cu2 N1B C5B -7.1(3) . .
Cu2 Cu2 N1B C5B -58.5(3) 2_666 .
C5B N1B C1B N2B -0.1(5) . .
Cu2 N1B C1B N2B 167.4(4) . .
C2B N2B C1B N1B -0.4(6) . .
C3B N3B C2B N2B -178.6(4) . .
C3B N3B C2B C5B 1.5(6) . .
C1B N2B C2B N3B -179.2(4) . .
C1B N2B C2B C5B 0.7(5) . .
C2B N3B C3B N4B -0.9(7) . .
C4B N4B C3B N3B -0.2(7) . .
C3B N4B C4B C5B 0.8(6) . .
C3B N4B C4B S1B -176.6(3) . .
Cu2 S1B C4B N4B -119.4(3) 2_666 .
Cu2 S1B C4B N4B 174.3(3) . .
Cu2 S1B C4B C5B 63.4(3) 2_666 .
Cu2 S1B C4B C5B -3.0(3) . .
C1B N1B C5B C2B 0.6(5) . .
Cu2 N1B C5B C2B -171.9(3) . .
C1B N1B C5B C4B -179.2(4) . .
Cu2 N1B C5B C4B 8.2(5) . .
N3B C2B C5B N1B 179.1(4) . .
N2B C2B C5B N1B -0.8(5) . .
N3B C2B C5B C4B -1.0(6) . .
N2B C2B C5B C4B 179.0(4) . .
N4B C4B C5B N1B 179.6(4) . .
S1B C4B C5B N1B -3.0(6) . .
N4B C4B C5B C2B -0.2(5) . .
S1B C4B C5B C2B 177.2(3) . .
C21B P1B C11B C16B -29.0(6) . .
C31B P1B C11B C16B 81.8(5) . .
Cu2 P1B C11B C16B -152.6(5) . .
C21B P1B C11B C12B 152.8(4) . .
C31B P1B C11B C12B -96.4(4) . .
Cu2 P1B C11B C12B 29.2(5) . .
C16B C11B C12B C13B -1.1(9) . .
P1B C11B C12B C13B 177.2(5) . .
C11B C12B C13B C14B 0.4(11) . .
C12B C13B C14B C15B 0.1(13) . .
C13B C14B C15B C16B 0.1(14) . .
C12B C11B C16B C15B 1.2(10) . .
P1B C11B C16B C15B -176.9(6) . .
C14B C15B C16B C11B -0.8(13) . .
C11B P1B C21B C22B -60.9(4) . .
C31B P1B C21B C22B -168.6(4) . .
Cu2 P1B C21B C22B 67.4(4) . .
C11B P1B C21B C26B 127.0(4) . .
C31B P1B C21B C26B 19.3(4) . .
Cu2 P1B C21B C26B -104.7(4) . .
C26B C21B C22B C23B -1.1(7) . .
P1B C21B C22B C23B -173.5(4) . .
C21B C22B C23B C24B 0.5(7) . .
C22B C23B C24B C25B 0.1(8) . .
C23B C24B C25B C26B -0.2(8) . .
C22B C21B C26B C25B 1.0(7) . .
P1B C21B C26B C25B 172.9(4) . .
C24B C25B C26B C21B -0.3(8) . .
C21B P1B C31B C36B -108.9(5) . .
C11B P1B C31B C36B 141.5(5) . .
Cu2 P1B C31B C36B 13.2(5) . .
C21B P1B C31B C32B 75.9(5) . .
C11B P1B C31B C32B -33.7(5) . .
Cu2 P1B C31B C32B -162.1(4) . .
C36B C31B C32B C33B 0.9(8) . .
P1B C31B C32B C33B 176.1(4) . .
C31B C32B C33B C34B -1.4(10) . .
C32B C33B C34B C35B 1.8(13) . .
C33B C34B C35B C36B -1.6(14) . .
C32B C31B C36B C35B -0.7(10) . .
P1B C31B C36B C35B -176.2(6) . .
C34B C35B C36B C31B 1.1(13) . .
